data_7039936
loop_
_publ_author_name
'Zhang, Rui'
'Zhao, Chongyang'
'Li, Xiumin'
'Zhang, Zongyao'
'Ai, Xicheng'
'Chen, Hui'
'Cao, Rui'

_publ_section_title
;
 A homoleptic, all-alkynyl-stabilized highly luminescent Au8Ag8 cluster
 with a single crystal X-ray structure.
;
_journal_issue 32
_journal_name_full 'Dalton transactions (Cambridge, England : 2003)'
_journal_page_first 12772
_journal_page_last 12778
_journal_paper_doi 10.1039/c6dt02187e
_journal_volume 45
_journal_year 2016
_chemical_formula_sum 'C34 H36 Au P'
_chemical_formula_weight 672.56
_space_group_crystal_system triclinic
_space_group_IT_number 2
_space_group_name_Hall '-P 1'
_space_group_name_H-M_alt 'P -1'
_symmetry_space_group_name_Hall '-P 1'
_symmetry_space_group_name_H-M 'P -1'
_atom_sites_solution_hydrogens geom
_audit_creation_method SHELXL-2014/7
_audit_update_record
;
2016-07-12 deposited with the CCDC.
2016-07-18 downloaded from the CCDC.
;
_cell_angle_alpha 80.454(2)
_cell_angle_beta 83.007(2)
_cell_angle_gamma 69.185(2)
_cell_formula_units_Z 4
_cell_length_a 9.2356(6)
_cell_length_b 12.7366(8)
_cell_length_c 28.0258(19)
_cell_measurement_reflns_used 9828
_cell_measurement_temperature 150(2)
_cell_measurement_theta_max 26.44
_cell_measurement_theta_min 2.22
_cell_volume 3031.8(3)
_computing_cell_refinement 'Bruker SAINT'
_computing_data_collection 'Bruker APEX2'
_computing_data_reduction 'Bruker SAINT'
_computing_molecular_graphics 'Bruker SHELXTL'
_computing_publication_material 'Bruker SHELXTL'
_computing_structure_refinement 'SHELXL-2014/7 (Sheldrick, 2014)'
_computing_structure_solution 'SHELXS-97 (Sheldrick, 2008)'
_diffrn_ambient_temperature 150(2)
_diffrn_measured_fraction_theta_full 0.978
_diffrn_measured_fraction_theta_max 0.976
_diffrn_measurement_device_type 'Bruker APEX-II CCD'
_diffrn_measurement_method '\f and \w scans'
_diffrn_radiation_type MoK\a
_diffrn_radiation_wavelength 0.71073
_diffrn_reflns_av_R_equivalents 0.0315
_diffrn_reflns_av_unetI/netI 0.0454
_diffrn_reflns_Laue_measured_fraction_full 0.978
_diffrn_reflns_Laue_measured_fraction_max 0.976
_diffrn_reflns_limit_h_max 8
_diffrn_reflns_limit_h_min -11
_diffrn_reflns_limit_k_max 15
_diffrn_reflns_limit_k_min -15
_diffrn_reflns_limit_l_max 34
_diffrn_reflns_limit_l_min -35
_diffrn_reflns_number 26988
_diffrn_reflns_point_group_measured_fraction_full 0.978
_diffrn_reflns_point_group_measured_fraction_max 0.976
_diffrn_reflns_theta_full 25.242
_diffrn_reflns_theta_max 26.441
_diffrn_reflns_theta_min 2.118
_exptl_absorpt_coefficient_mu 4.924
_exptl_absorpt_correction_T_max 0.439
_exptl_absorpt_correction_T_min 0.320
_exptl_absorpt_correction_type multi-scan
_exptl_absorpt_process_details sadabs
_exptl_crystal_colour colourless
_exptl_crystal_density_diffrn 1.473
_exptl_crystal_description block
_exptl_crystal_F_000 1336
_exptl_crystal_size_max 0.300
_exptl_crystal_size_mid 0.200
_exptl_crystal_size_min 0.200
_refine_diff_density_max 5.115
_refine_diff_density_min -1.877
_refine_diff_density_rms 0.231
_refine_ls_extinction_method none
_refine_ls_goodness_of_fit_ref 1.063
_refine_ls_hydrogen_treatment constr
_refine_ls_matrix_type full
_refine_ls_number_parameters 661
_refine_ls_number_reflns 12173
_refine_ls_number_restraints 166
_refine_ls_restrained_S_all 1.080
_refine_ls_R_factor_all 0.0692
_refine_ls_R_factor_gt 0.0567
_refine_ls_shift/su_max 0.017
_refine_ls_shift/su_mean 0.000
_refine_ls_structure_factor_coef Fsqd
_refine_ls_weighting_details 'w=1/[\s^2^(Fo^2^)+(0.0763P)^2^+39.9359P] where P=(Fo^2^+2Fc^2^)/3'
_refine_ls_weighting_scheme calc
_refine_ls_wR_factor_gt 0.1518
_refine_ls_wR_factor_ref 0.1609
_reflns_Friedel_coverage 0.000
_reflns_number_gt 10057
_reflns_number_total 12173
_reflns_threshold_expression 'I > 2\s(I)'
_cod_data_source_file c6dt02187e2.cif
_cod_data_source_block 1
_cod_depositor_comments 'Adding full bibliography for 7039935--7039936.cif.'
_cod_database_code 7039936
_shelx_shelxl_version_number 2014/7
_shelx_space_group_comment
; 
The symmetry employed for this shelxl refinement is uniquely defined 
by the following loop, which should always be used as a source of 
symmetry information in preference to the above space-group names. 
They are only intended as comments. 
;
_shelx_estimated_absorpt_t_min 0.320
_shelx_estimated_absorpt_t_max 0.439

loop_
_space_group_symop_operation_xyz
'x, y, z'
'-x, -y, -z'

loop_
_atom_site_label
_atom_site_type_symbol
_atom_site_fract_x
_atom_site_fract_y
_atom_site_fract_z
_atom_site_U_iso_or_equiv
_atom_site_adp_type
_atom_site_occupancy
_atom_site_site_symmetry_order
_atom_site_calc_flag
_atom_site_refinement_flags_posn
_atom_site_refinement_flags_adp
Au1 Au -0.09877(4) 0.57547(3) 0.08968(2) 0.02333(11) Uani 1 1 d . .
Au2 Au 0.70146(4) 0.13521(3) 0.38454(2) 0.02463(11) Uani 1 1 d . .
C1 C 0.4509(10) 0.4027(7) 0.3966(3) 0.032(2) Uani 1 1 d D U
C2 C 0.4064(10) 0.3987(9) 0.3529(3) 0.040(2) Uani 1 1 d D U
H2 H 0.4586 0.3330 0.3375 0.048 Uiso 1 1 calc R U
C3 C 0.2887(11) 0.4854(9) 0.3297(4) 0.048(3) Uani 1 1 d D U
H3 H 0.2607 0.4776 0.2994 0.057 Uiso 1 1 calc R U
C4 C 0.2129(17) 0.5814(11) 0.3498(5) 0.094(5) Uani 1 1 d D U
H4 H 0.1350 0.6430 0.3335 0.112 Uiso 1 1 calc R U
C5 C 0.253(2) 0.5861(16) 0.3940(6) 0.129(6) Uani 1 1 d D U
H5 H 0.1993 0.6514 0.4097 0.154 Uiso 1 1 calc R U
C6 C 0.3694(16) 0.4977(12) 0.4169(6) 0.107(5) Uani 1 1 d D U
H6 H 0.3934 0.5038 0.4481 0.129 Uiso 1 1 calc DR U
C7 C 0.5231(16) 0.2485(8) 0.4844(4) 0.060(3) Uani 1 1 d D U
C8 C 0.5839(19) 0.2663(12) 0.5246(5) 0.093(5) Uani 1 1 d D U
H8 H 0.6551 0.3062 0.5202 0.112 Uiso 1 1 calc R U
C9 C 0.539(2) 0.2248(13) 0.5711(6) 0.112(6) Uani 1 1 d D U
H9 H 0.5803 0.2348 0.5987 0.134 Uiso 1 1 calc R U
C10 C 0.432(2) 0.1689(13) 0.5765(6) 0.112(5) Uani 1 1 d D U
H10 H 0.3972 0.1439 0.6081 0.135 Uiso 1 1 calc R U
C11 C 0.3784(19) 0.1495(12) 0.5382(5) 0.091(5) Uani 1 1 d D U
H11 H 0.3080 0.1091 0.5418 0.110 Uiso 1 1 calc R U
C12 C 0.4287(19) 0.1903(12) 0.4926(5) 0.098(5) Uani 1 1 d D U
H12 H 0.3917 0.1750 0.4653 0.118 Uiso 1 1 calc R U
C13 C 0.7438(13) 0.3455(10) 0.4346(5) 0.061(3) Uani 1 1 d D U
C14 C 0.7164(18) 0.4573(14) 0.4415(5) 0.110(5) Uani 1 1 d D U
H14 H 0.6104 0.5037 0.4451 0.132 Uiso 1 1 calc DR U
C15 C 0.8229(19) 0.5090(18) 0.4437(6) 0.121(6) Uani 1 1 d D U
H15 H 0.7899 0.5870 0.4474 0.145 Uiso 1 1 calc R U
C16 C 0.9782(19) 0.4451(16) 0.4403(6) 0.123(6) Uani 1 1 d D U
H16 H 1.0584 0.4730 0.4440 0.147 Uiso 1 1 calc R U
C17 C 1.0042(17) 0.3416(15) 0.4316(5) 0.095(5) Uani 1 1 d D U
H17 H 1.1099 0.2956 0.4268 0.114 Uiso 1 1 calc R U
C18 C 0.8975(16) 0.2932(15) 0.4287(5) 0.100(5) Uani 1 1 d D U
H18 H 0.9339 0.2171 0.4220 0.120 Uiso 1 1 calc R U
C19 C 0.7910(10) 0.0039(7) 0.3469(3) 0.0256(18) Uani 1 1 d . .
C20 C 0.8416(10) -0.0699(7) 0.3214(3) 0.0270(18) Uani 1 1 d . .
C21 C 0.8939(9) -0.1585(7) 0.2908(3) 0.0219(16) Uani 1 1 d . .
C22 C 1.0178(10) -0.1659(7) 0.2559(3) 0.0240(17) Uani 1 1 d . .
H22 H 1.0690 -0.1119 0.2523 0.029 Uiso 1 1 calc R U
C23 C 1.0667(9) -0.2513(7) 0.2265(3) 0.0207(16) Uani 1 1 d . .
C24 C 1.2017(10) -0.2600(7) 0.1872(3) 0.0271(19) Uani 1 1 d . .
C25 C 1.2896(12) -0.1813(10) 0.1926(5) 0.047(3) Uani 1 1 d . .
H25A H 1.2209 -0.1023 0.1866 0.071 Uiso 1 1 calc R U
H25B H 1.3801 -0.1942 0.1692 0.071 Uiso 1 1 calc R U
H25C H 1.3242 -0.1971 0.2256 0.071 Uiso 1 1 calc R U
C26 C 1.1344(12) -0.2271(10) 0.1369(4) 0.043(3) Uani 1 1 d . .
H26A H 1.0915 -0.2839 0.1313 0.065 Uiso 1 1 calc R U
H26B H 1.2170 -0.2239 0.1118 0.065 Uiso 1 1 calc R U
H26C H 1.0521 -0.1528 0.1357 0.065 Uiso 1 1 calc R U
C27 C 1.3174(11) -0.3799(9) 0.1906(4) 0.040(2) Uani 1 1 d . U
H27A H 1.3555 -0.4029 0.2232 0.060 Uiso 1 1 calc R U
H27B H 1.4048 -0.3830 0.1666 0.060 Uiso 1 1 calc R U
H27C H 1.2666 -0.4315 0.1842 0.060 Uiso 1 1 calc R U
C28 C 0.9898(9) -0.3281(7) 0.2320(3) 0.0212(16) Uani 1 1 d . .
H28 H 1.0220 -0.3856 0.2114 0.025 Uiso 1 1 calc R U
C29 C 0.8664(9) -0.3247(6) 0.2668(3) 0.0204(16) Uani 1 1 d . .
C30 C 0.7890(10) -0.4145(7) 0.2727(3) 0.0255(18) Uani 1 1 d . .
C31 C 0.9109(14) -0.5304(8) 0.2892(5) 0.048(3) Uani 1 1 d . .
H31A H 0.9457 -0.5287 0.3207 0.072 Uiso 1 1 calc R U
H31B H 0.9999 -0.5464 0.2652 0.072 Uiso 1 1 calc R U
H31C H 0.8646 -0.5897 0.2923 0.072 Uiso 1 1 calc R U
C32 C 0.7308(11) -0.4170(8) 0.2245(3) 0.033(2) Uani 1 1 d . .
H32A H 0.6857 -0.4771 0.2281 0.050 Uiso 1 1 calc R U
H32B H 0.8176 -0.4318 0.1997 0.050 Uiso 1 1 calc R U
H32C H 0.6515 -0.3438 0.2146 0.050 Uiso 1 1 calc R U
C33 C 0.6489(14) -0.3896(9) 0.3093(4) 0.043(3) Uani 1 1 d . .
H33A H 0.6825 -0.3904 0.3412 0.065 Uiso 1 1 calc R U
H33B H 0.6006 -0.4474 0.3111 0.065 Uiso 1 1 calc R U
H33C H 0.5735 -0.3148 0.2991 0.065 Uiso 1 1 calc R U
C34 C 0.8194(9) -0.2383(7) 0.2958(3) 0.0209(16) Uani 1 1 d . .
H34 H 0.7352 -0.2334 0.3195 0.025 Uiso 1 1 calc R U
C35 C -0.3646(10) 0.8380(7) 0.0926(3) 0.0212(16) Uani 1 1 d . .
C36 C -0.2935(10) 0.8304(7) 0.1345(3) 0.0259(18) Uani 1 1 d . .
H36 H -0.2039 0.7668 0.1428 0.031 Uiso 1 1 calc R U
C37 C -0.3515(11) 0.9139(8) 0.1642(3) 0.031(2) Uani 1 1 d . .
H37 H -0.3018 0.9076 0.1929 0.037 Uiso 1 1 calc R U
C38 C -0.4804(11) 1.0062(8) 0.1527(3) 0.032(2) Uani 1 1 d . .
H38 H -0.5188 1.0642 0.1731 0.038 Uiso 1 1 calc R U
C39 C -0.5548(11) 1.0153(8) 0.1114(4) 0.033(2) Uani 1 1 d . .
H39 H -0.6439 1.0794 0.1032 0.040 Uiso 1 1 calc R U
C40 C -0.4985(11) 0.9305(8) 0.0824(3) 0.030(2) Uani 1 1 d . .
H40 H -0.5521 0.9351 0.0549 0.036 Uiso 1 1 calc R U
C41 C -0.1923(9) 0.8009(7) 0.0008(3) 0.0253(18) Uani 1 1 d . .
C42 C -0.1806(11) 0.9059(8) 0.0017(3) 0.0283(19) Uani 1 1 d . .
H42 H -0.2224 0.9451 0.0291 0.034 Uiso 1 1 calc R U
C43 C -0.1071(11) 0.9536(9) -0.0375(4) 0.035(2) Uani 1 1 d . .
H43 H -0.1006 1.0263 -0.0372 0.042 Uiso 1 1 calc R U
C44 C -0.0433(12) 0.8961(10) -0.0771(4) 0.040(2) Uani 1 1 d . .
H44 H 0.0072 0.9291 -0.1037 0.048 Uiso 1 1 calc R U
C45 C -0.0530(12) 0.7905(9) -0.0778(4) 0.038(2) Uani 1 1 d . .
H45 H -0.0095 0.7511 -0.1050 0.045 Uiso 1 1 calc R U
C46 C -0.1264(11) 0.7419(9) -0.0387(3) 0.032(2) Uani 1 1 d . .
H46 H -0.1317 0.6688 -0.0389 0.039 Uiso 1 1 calc R U
C47 C -0.4362(10) 0.7040(7) 0.0309(3) 0.030(2) Uani 1 1 d . .
C48 C -0.5178(12) 0.7740(9) -0.0088(4) 0.040(2) Uani 1 1 d . .
H48 H -0.4856 0.8338 -0.0260 0.048 Uiso 1 1 calc R U
C49 C -0.6472(14) 0.7550(11) -0.0229(5) 0.052(3) Uani 1 1 d . .
H49 H -0.7016 0.8008 -0.0499 0.063 Uiso 1 1 calc R U
C50 C -0.6941(13) 0.6681(12) 0.0034(5) 0.057(3) Uani 1 1 d . .
H50 H -0.7839 0.6570 -0.0049 0.069 Uiso 1 1 calc R U
C51 C -0.6101(14) 0.5968(11) 0.0419(5) 0.051(3) Uani 1 1 d . .
H51 H -0.6397 0.5355 0.0585 0.062 Uiso 1 1 calc R U
C52 C -0.4840(12) 0.6165(9) 0.0554(4) 0.037(2) Uani 1 1 d . .
H52 H -0.4290 0.5694 0.0821 0.045 Uiso 1 1 calc R U
C53 C 0.0600(10) 0.4497(7) 0.1270(3) 0.0252(18) Uani 1 1 d . .
C54 C 0.1509(9) 0.3820(7) 0.1539(3) 0.0237(17) Uani 1 1 d . .
C55 C 0.2633(9) 0.3077(7) 0.1863(3) 0.0228(17) Uani 1 1 d . .
C56 C 0.4137(9) 0.3103(7) 0.1800(3) 0.0219(16) Uani 1 1 d . .
H56 H 0.4412 0.3571 0.1530 0.026 Uiso 1 1 calc R U
C57 C 0.5249(9) 0.2455(6) 0.2124(3) 0.0179(15) Uani 1 1 d . .
C58 C 0.6912(9) 0.2474(7) 0.2065(3) 0.0228(17) Uani 1 1 d . .
C59 C 0.7116(11) 0.3358(8) 0.1642(4) 0.032(2) Uani 1 1 d . .
H59A H 0.8177 0.3371 0.1624 0.048 Uiso 1 1 calc R U
H59B H 0.6375 0.4108 0.1696 0.048 Uiso 1 1 calc R U
H59C H 0.6926 0.3161 0.1338 0.048 Uiso 1 1 calc R U
C60 C 0.8035(10) 0.1310(7) 0.1974(4) 0.031(2) Uani 1 1 d . U
H60A H 0.7993 0.0758 0.2259 0.047 Uiso 1 1 calc R U
H60B H 0.9091 0.1334 0.1913 0.047 Uiso 1 1 calc R U
H60C H 0.7746 0.1088 0.1691 0.047 Uiso 1 1 calc R U
C61 C 0.7278(11) 0.2781(8) 0.2534(3) 0.0294(19) Uani 1 1 d . .
H61A H 0.7290 0.2173 0.2801 0.044 Uiso 1 1 calc R U
H61B H 0.6481 0.3490 0.2613 0.044 Uiso 1 1 calc R U
H61C H 0.8297 0.2874 0.2489 0.044 Uiso 1 1 calc R U
C62 C 0.4801(9) 0.1764(6) 0.2514(3) 0.0197(16) Uani 1 1 d . .
H62 H 0.5546 0.1320 0.2739 0.024 Uiso 1 1 calc R U
C63 C 0.3312(9) 0.1697(7) 0.2586(3) 0.0200(16) Uani 1 1 d . .
C64 C 0.2908(9) 0.0914(7) 0.3012(3) 0.0249(18) Uani 1 1 d . .
C65 C 0.4021(13) -0.0312(8) 0.2976(4) 0.042(3) Uani 1 1 d . .
H65A H 0.3701 -0.0834 0.3229 0.063 Uiso 1 1 calc R U
H65B H 0.5082 -0.0366 0.3021 0.063 Uiso 1 1 calc R U
H65C H 0.3983 -0.0515 0.2657 0.063 Uiso 1 1 calc R U
C66 C 0.1260(11) 0.0929(10) 0.3014(4) 0.045(3) Uani 1 1 d . .
H66A H 0.1066 0.0390 0.3284 0.068 Uiso 1 1 calc R U
H66B H 0.1117 0.0713 0.2707 0.068 Uiso 1 1 calc R U
H66C H 0.0531 0.1692 0.3050 0.068 Uiso 1 1 calc R U
C67 C 0.3124(13) 0.1263(11) 0.3487(4) 0.045(3) Uani 1 1 d . .
H67A H 0.2448 0.2048 0.3509 0.067 Uiso 1 1 calc R U
H67B H 0.4209 0.1202 0.3496 0.067 Uiso 1 1 calc R U
H67C H 0.2855 0.0763 0.3761 0.067 Uiso 1 1 calc R U
C68 C 0.2229(9) 0.2366(6) 0.2256(3) 0.0202(16) Uani 1 1 d . .
H68 H 0.1205 0.2342 0.2296 0.024 Uiso 1 1 calc R U
P1 P -0.2782(2) 0.73044(18) 0.05264(8) 0.0227(4) Uani 1 1 d . .
P2 P 0.5995(3) 0.28610(18) 0.42649(8) 0.0234(4) Uani 1 1 d . .

loop_
_atom_site_aniso_label
_atom_site_aniso_U_11
_atom_site_aniso_U_22
_atom_site_aniso_U_33
_atom_site_aniso_U_23
_atom_site_aniso_U_13
_atom_site_aniso_U_12
Au1 0.02223(17) 0.01949(17) 0.02328(18) -0.00163(12) -0.00662(12) 0.00003(13)
Au2 0.02378(17) 0.02042(17) 0.03120(19) -0.01344(13) -0.00303(13) -0.00459(13)
C1 0.037(5) 0.026(4) 0.026(4) -0.002(4) -0.007(4) -0.004(4)
C2 0.035(5) 0.044(5) 0.045(5) -0.002(5) -0.016(4) -0.013(4)
C3 0.038(5) 0.059(6) 0.045(6) 0.013(5) -0.016(4) -0.020(5)
C4 0.111(10) 0.062(8) 0.075(9) -0.004(7) -0.051(8) 0.023(8)
C5 0.144(9) 0.101(8) 0.116(8) -0.031(7) -0.048(7) 0.009(7)
C6 0.129(8) 0.083(7) 0.085(7) -0.032(6) -0.050(7) 0.016(6)
C7 0.135(10) 0.035(5) 0.020(5) -0.012(4) 0.003(6) -0.041(6)
C8 0.145(12) 0.079(9) 0.056(8) -0.010(7) 0.005(8) -0.042(9)
C9 0.167(14) 0.111(11) 0.062(9) -0.013(9) 0.014(10) -0.060(10)
C10 0.197(14) 0.097(10) 0.061(8) -0.008(8) 0.042(10) -0.091(10)
C11 0.151(12) 0.108(10) 0.056(7) -0.043(7) 0.051(8) -0.098(9)
C12 0.153(12) 0.116(10) 0.066(8) -0.049(8) 0.042(8) -0.094(9)
C13 0.042(5) 0.067(6) 0.091(7) -0.062(5) -0.003(5) -0.016(5)
C14 0.077(9) 0.120(11) 0.151(12) -0.064(10) 0.005(9) -0.039(9)
C15 0.081(10) 0.137(13) 0.164(13) -0.064(11) 0.014(10) -0.050(10)
C16 0.064(8) 0.167(13) 0.165(13) -0.101(11) 0.025(9) -0.050(9)
C17 0.070(8) 0.138(11) 0.121(10) -0.092(9) 0.055(7) -0.077(8)
C18 0.082(8) 0.140(11) 0.123(10) -0.092(9) 0.045(8) -0.076(8)
C19 0.029(4) 0.024(4) 0.030(4) -0.011(4) 0.004(3) -0.016(4)
C20 0.022(4) 0.023(4) 0.038(5) -0.010(4) 0.003(4) -0.009(3)
C21 0.022(4) 0.022(4) 0.024(4) -0.007(3) 0.000(3) -0.009(3)
C22 0.025(4) 0.013(4) 0.038(5) -0.004(3) -0.008(3) -0.009(3)
C23 0.017(4) 0.019(4) 0.025(4) -0.003(3) -0.003(3) -0.005(3)
C24 0.022(4) 0.022(4) 0.038(5) -0.012(4) 0.008(4) -0.008(3)
C25 0.037(5) 0.051(7) 0.069(8) -0.030(6) 0.024(5) -0.032(5)
C26 0.033(5) 0.054(7) 0.032(5) 0.004(5) 0.007(4) -0.009(5)
C27 0.027(5) 0.037(5) 0.052(6) -0.016(5) 0.009(4) -0.007(4)
C28 0.022(4) 0.019(4) 0.021(4) -0.006(3) -0.001(3) -0.003(3)
C29 0.018(4) 0.015(4) 0.031(4) -0.006(3) -0.007(3) -0.006(3)
C30 0.032(4) 0.018(4) 0.030(5) -0.006(3) -0.007(4) -0.011(4)
C31 0.054(7) 0.018(4) 0.080(8) -0.001(5) -0.037(6) -0.013(5)
C32 0.038(5) 0.037(5) 0.036(5) -0.008(4) -0.004(4) -0.025(4)
C33 0.062(7) 0.042(6) 0.039(6) -0.008(5) 0.011(5) -0.038(6)
C34 0.015(3) 0.022(4) 0.027(4) -0.007(3) -0.003(3) -0.005(3)
C35 0.026(4) 0.019(4) 0.017(4) -0.001(3) -0.002(3) -0.006(3)
C36 0.024(4) 0.023(4) 0.030(5) -0.003(4) -0.012(3) -0.005(3)
C37 0.035(5) 0.031(5) 0.030(5) -0.007(4) -0.010(4) -0.014(4)
C38 0.041(5) 0.027(5) 0.032(5) -0.013(4) 0.000(4) -0.015(4)
C39 0.033(5) 0.020(4) 0.038(5) -0.006(4) -0.002(4) 0.002(4)
C40 0.032(5) 0.034(5) 0.022(4) -0.001(4) -0.008(4) -0.007(4)
C41 0.020(4) 0.028(4) 0.022(4) -0.002(3) -0.005(3) -0.001(3)
C42 0.035(5) 0.029(5) 0.019(4) -0.008(4) -0.003(3) -0.006(4)
C43 0.035(5) 0.036(5) 0.036(5) 0.000(4) -0.007(4) -0.015(4)
C44 0.032(5) 0.052(6) 0.032(5) 0.005(5) -0.004(4) -0.012(5)
C45 0.035(5) 0.045(6) 0.029(5) -0.015(4) 0.005(4) -0.005(4)
C46 0.031(5) 0.038(5) 0.022(4) -0.008(4) -0.002(4) -0.004(4)
C47 0.028(4) 0.023(4) 0.033(5) -0.013(4) -0.008(4) 0.002(4)
C48 0.044(6) 0.039(6) 0.038(6) -0.006(5) -0.016(4) -0.010(5)
C49 0.047(6) 0.052(7) 0.060(7) -0.018(6) -0.026(6) -0.007(6)
C50 0.028(5) 0.082(9) 0.069(8) -0.038(8) -0.006(5) -0.015(6)
C51 0.045(6) 0.053(7) 0.067(8) -0.021(6) 0.004(6) -0.027(6)
C52 0.041(5) 0.037(5) 0.033(5) -0.008(4) -0.002(4) -0.012(5)
C53 0.023(4) 0.022(4) 0.026(4) -0.003(3) 0.001(3) -0.003(3)
C54 0.017(4) 0.019(4) 0.034(5) -0.002(3) -0.004(3) -0.004(3)
C55 0.023(4) 0.017(4) 0.026(4) -0.005(3) -0.008(3) -0.001(3)
C56 0.022(4) 0.014(4) 0.030(4) -0.004(3) -0.003(3) -0.006(3)
C57 0.016(3) 0.016(4) 0.023(4) -0.005(3) -0.005(3) -0.005(3)
C58 0.018(4) 0.016(4) 0.033(5) -0.003(3) -0.003(3) -0.005(3)
C59 0.029(5) 0.029(5) 0.039(5) 0.001(4) 0.003(4) -0.016(4)
C60 0.020(4) 0.025(4) 0.047(5) -0.007(4) 0.002(4) -0.005(3)
C61 0.030(4) 0.031(5) 0.035(5) -0.003(4) -0.003(4) -0.020(4)
C62 0.019(4) 0.014(4) 0.025(4) -0.001(3) -0.009(3) -0.003(3)
C63 0.021(4) 0.019(4) 0.022(4) -0.009(3) -0.004(3) -0.004(3)
C64 0.019(4) 0.029(4) 0.028(4) -0.001(4) -0.004(3) -0.010(3)
C65 0.047(6) 0.025(5) 0.047(6) 0.009(4) 0.002(5) -0.011(4)
C66 0.027(5) 0.055(7) 0.053(7) 0.018(5) -0.008(4) -0.022(5)
C67 0.048(6) 0.067(8) 0.024(5) -0.008(5) 0.004(4) -0.028(6)
C68 0.020(4) 0.015(4) 0.025(4) -0.004(3) -0.001(3) -0.005(3)
P1 0.0240(10) 0.0208(10) 0.0191(10) -0.0020(8) -0.0069(8) -0.0011(8)
P2 0.0256(10) 0.0183(10) 0.0262(11) -0.0097(9) -0.0062(8) -0.0030(8)

loop_
_atom_type_symbol
_atom_type_description
_atom_type_scat_dispersion_real
_atom_type_scat_dispersion_imag
_atom_type_scat_source
C C 0.0033 0.0016 'International Tables Vol C Tables 4.2.6.8 and 6.1.1.4'
H H 0.0000 0.0000 'International Tables Vol C Tables 4.2.6.8 and 6.1.1.4'
Au Au -2.0133 8.8022 'International Tables Vol C Tables 4.2.6.8 and 6.1.1.4'
P P 0.1023 0.0942 'International Tables Vol C Tables 4.2.6.8 and 6.1.1.4'

loop_
_geom_angle_atom_site_label_1
_geom_angle_atom_site_label_2
_geom_angle_atom_site_label_3
_geom_angle
C53 Au1 P1 174.1(3)
C19 Au2 P2 179.3(3)
C2 C1 C6 115.2(10)
C2 C1 P2 121.7(7)
C6 C1 P2 122.9(9)
C1 C2 C3 123.1(10)
C4 C3 C2 120.7(11)
C3 C4 C5 117.2(14)
C4 C5 C6 121.1(17)
C1 C6 C5 122.5(15)
C12 C7 C8 117.6(13)
C12 C7 P2 123.6(9)
C8 C7 P2 118.1(10)
C9 C8 C7 119.2(16)
C10 C9 C8 119.2(17)
C11 C10 C9 121.1(15)
C10 C11 C12 117.7(14)
C7 C12 C11 125.0(15)
C18 C13 C14 108.2(12)
C18 C13 P2 125.0(9)
C14 C13 P2 126.3(9)
C15 C14 C13 128.4(16)
C16 C15 C14 118.5(18)
C17 C16 C15 113.0(17)
C16 C17 C18 127.3(16)
C13 C18 C17 124.4(15)
C20 C19 Au2 175.3(8)
C19 C20 C21 176.9(9)
C34 C21 C22 119.2(7)
C34 C21 C20 119.6(7)
C22 C21 C20 121.2(8)
C23 C22 C21 120.7(8)
C28 C23 C22 118.7(7)
C28 C23 C24 119.8(7)
C22 C23 C24 121.5(7)
C27 C24 C25 107.6(8)
C27 C24 C26 109.2(8)
C25 C24 C26 109.2(9)
C27 C24 C23 110.6(7)
C25 C24 C23 111.6(7)
C26 C24 C23 108.7(7)
C23 C28 C29 122.6(7)
C34 C29 C28 117.6(7)
C34 C29 C30 121.9(7)
C28 C29 C30 120.5(7)
C32 C30 C33 107.0(8)
C32 C30 C29 109.8(7)
C33 C30 C29 112.1(7)
C32 C30 C31 110.0(8)
C33 C30 C31 109.9(9)
C29 C30 C31 108.1(7)
C29 C34 C21 121.2(7)
C36 C35 C40 118.0(8)
C36 C35 P1 119.3(6)
C40 C35 P1 122.7(6)
C37 C36 C35 120.7(8)
C38 C37 C36 120.3(8)
C37 C38 C39 120.2(8)
C40 C39 C38 119.3(8)
C39 C40 C35 121.4(8)
C42 C41 C46 120.2(8)
C42 C41 P1 121.5(7)
C46 C41 P1 118.1(7)
C41 C42 C43 119.5(8)
C44 C43 C42 120.5(9)
C45 C44 C43 120.0(9)
C44 C45 C46 120.0(9)
C45 C46 C41 119.7(9)
C52 C47 C48 119.4(9)
C52 C47 P1 119.0(7)
C48 C47 P1 121.5(8)
C49 C48 C47 119.9(11)
C50 C49 C48 119.1(11)
C49 C50 C51 120.8(11)
C52 C51 C50 119.5(11)
C51 C52 C47 121.3(10)
C54 C53 Au1 172.1(8)
C53 C54 C55 175.8(9)
C56 C55 C68 119.7(7)
C56 C55 C54 118.8(8)
C68 C55 C54 121.4(8)
C55 C56 C57 121.2(8)
C56 C57 C62 117.5(7)
C56 C57 C58 122.3(7)
C62 C57 C58 120.2(7)
C60 C58 C57 109.3(7)
C60 C58 C59 109.3(7)
C57 C58 C59 111.7(7)
C60 C58 C61 109.5(7)
C57 C58 C61 108.7(7)
C59 C58 C61 108.3(7)
C63 C62 C57 123.1(7)
C68 C63 C62 117.6(7)
C68 C63 C64 121.9(7)
C62 C63 C64 120.5(7)
C66 C64 C63 112.3(7)
C66 C64 C67 109.4(8)
C63 C64 C67 109.5(8)
C66 C64 C65 108.0(8)
C63 C64 C65 108.9(7)
C67 C64 C65 108.7(8)
C63 C68 C55 120.9(7)
C47 P1 C35 106.7(4)
C47 P1 C41 106.7(4)
C35 P1 C41 104.2(4)
C47 P1 Au1 115.0(3)
C35 P1 Au1 111.5(3)
C41 P1 Au1 112.1(3)
C7 P2 C1 108.1(5)
C7 P2 C13 106.9(6)
C1 P2 C13 104.1(5)
C7 P2 Au2 111.7(3)
C1 P2 Au2 113.9(3)
C13 P2 Au2 111.6(3)

loop_
_geom_bond_atom_site_label_1
_geom_bond_atom_site_label_2
_geom_bond_distance
Au1 C53 1.989(8)
Au1 P1 2.266(2)
Au2 C19 1.996(8)
Au2 P2 2.271(2)
C1 C2 1.351(11)
C1 C6 1.354(14)
C1 P2 1.792(9)
C2 C3 1.380(12)
C3 C4 1.350(14)
C4 C5 1.352(16)
C5 C6 1.381(16)
C7 C12 1.310(14)
C7 C8 1.402(15)
C7 P2 1.751(11)
C8 C9 1.395(15)
C9 C10 1.386(16)
C10 C11 1.329(16)
C11 C12 1.386(14)
C13 C18 1.339(14)
C13 C14 1.397(15)
C13 P2 1.802(11)
C14 C15 1.376(16)
C15 C16 1.375(16)
C16 C17 1.313(16)
C17 C18 1.351(14)
C19 C20 1.203(12)
C20 C21 1.438(12)
C21 C34 1.398(11)
C21 C22 1.398(12)
C22 C23 1.387(12)
C23 C28 1.378(12)
C23 C24 1.546(11)
C24 C27 1.517(13)
C24 C25 1.532(13)
C24 C26 1.542(14)
C28 C29 1.400(11)
C29 C34 1.391(11)
C29 C30 1.528(11)
C30 C32 1.522(12)
C30 C33 1.524(13)
C30 C31 1.543(12)
C35 C36 1.389(11)
C35 C40 1.392(12)
C35 P1 1.811(8)
C36 C37 1.375(13)
C37 C38 1.370(13)
C38 C39 1.386(14)
C39 C40 1.372(13)
C41 C42 1.384(13)
C41 C46 1.395(12)
C41 P1 1.828(9)
C42 C43 1.389(13)
C43 C44 1.384(15)
C44 C45 1.383(15)
C45 C46 1.392(14)
C47 C52 1.390(14)
C47 C48 1.414(13)
C47 P1 1.802(9)
C48 C49 1.413(15)
C49 C50 1.397(19)
C50 C51 1.403(18)
C51 C52 1.382(15)
C53 C54 1.201(12)
C54 C55 1.430(11)
C55 C56 1.391(12)
C55 C68 1.407(12)
C56 C57 1.393(11)
C57 C62 1.404(11)
C57 C58 1.533(11)
C58 C60 1.518(11)
C58 C59 1.536(12)
C58 C61 1.540(12)
C62 C63 1.396(11)
C63 C68 1.394(11)
C63 C64 1.523(12)
C64 C66 1.515(12)
C64 C67 1.529(13)
C64 C65 1.546(13)
